data_1572340
loop_
_publ_author_name
'Judge, Neil R.'
'Hevia, Eva'

_publ_section_title
;
 Combining two relatively weak bases (Zn(TMP)<sub>2</sub> and
 KO<i>t</i>Bu) for the regioselective metalation of non-activated arenes
 and heteroarenes.
;
_journal_issue 36
_journal_name_full 'Chemical science'
_journal_page_first 14757
_journal_page_last 14765
_journal_paper_doi 10.1039/d4sc03892d
_journal_volume 15
_journal_year 2024
_chemical_formula_moiety 'C46 H76 K2 N2 O10 Zn2'
_chemical_formula_sum 'C46 H76 K2 N2 O10 Zn2'
_chemical_formula_weight 1026.02
_space_group_crystal_system orthorhombic
_space_group_IT_number 61
_space_group_name_Hall '-P 2ac 2ab'
_space_group_name_H-M_alt 'P b c a'
_atom_sites_solution_hydrogens geom
_audit_creation_date 2022-07-12
_audit_creation_method
;
Olex2 1.5
(compiled 2022.04.07 svn.rca3783a0 for OlexSys, GUI svn.r6498)
;
_audit_update_record
;
2024-05-26 deposited with the CCDC.	2024-08-09 downloaded from the CCDC.
;
_cell_angle_alpha 90
_cell_angle_beta 90
_cell_angle_gamma 90
_cell_formula_units_Z 4
_cell_length_a 18.3733(3)
_cell_length_b 15.7455(3)
_cell_length_c 18.5165(3)
_cell_measurement_reflns_used 14363
_cell_measurement_temperature 100.0(2)
_cell_measurement_theta_max 78.8650
_cell_measurement_theta_min 4.4050
_cell_volume 5356.76(16)
_computing_cell_refinement 'CrysAlisPro 1.171.40.61a (Rigaku OD, 2019)'
_computing_data_collection 'CrysAlisPro 1.171.40.61a (Rigaku OD, 2019)'
_computing_data_reduction 'CrysAlisPro 1.171.40.61a (Rigaku OD, 2019)'
_computing_molecular_graphics 'Olex2 1.5 (Dolomanov et al., 2009)'
_computing_publication_material 'Olex2 1.5 (Dolomanov et al., 2009)'
_computing_structure_refinement 'SHELXL 2018/3 (Sheldrick, 2015)'
_diffrn_ambient_environment N~2~
_diffrn_ambient_temperature 100.0(2)
_diffrn_detector 'Hybrid Pixel Array Detector'
_diffrn_detector_area_resol_mean 10.0000
_diffrn_detector_type HyPix
_diffrn_measured_fraction_theta_full 1.000
_diffrn_measured_fraction_theta_max 1.000
_diffrn_measurement_details
;
List of Runs (angles in degrees, time in seconds):

  # Type    Start    End  Width  t~exp~   \w     \q     \k     \f   Frames
#--------------------------------------------------------------------------
  1  \w    -77.00 -20.00   0.50    0.40    --  -23.00 139.00 175.00  114
  2  \w    -74.00 -16.00   0.50    0.40    --  -23.00 131.00   1.00  116
  3  \w    -95.00   0.00   0.50    0.40    --  -23.00 -77.00 -90.00  190
  4  \w    -70.00 -12.00   0.50    0.40    --  -23.00 125.00-180.00  116
  5  \w    -30.00  53.00   0.50    0.40    --  -23.00  19.00 120.00  166
  6  \w    -27.00  23.00   0.50    0.40    --   47.42 -19.00 -60.00  100
  7  \w    -25.00  40.00   0.50    0.40    --   47.42 -38.00-120.00  130
  8  \w    -27.00  23.00   0.50    0.40    --   47.42 -19.00-150.00  100
  9  \w    101.00 177.00   0.50    4.00    --  113.25  45.00  30.00  152
 10  \w     42.00  68.00   0.50    4.00    --  113.25 -61.00   0.00   52
 11  \w     91.00 177.00   0.50    4.00    --  113.25  77.00 -90.00  172
 12  \w     96.00 177.00   0.50    4.00    --  113.25  64.00 141.86  162
 13  \w     42.00  68.00   0.50    4.00    --  113.25 -61.00  90.00   52
 14  \w     42.00  68.00   0.50    4.00    --  113.25 -61.00  60.00   52
 15  \w     42.00 106.00   0.50    4.00    --  113.25 -98.00-148.67  128
 16  \w     42.00 106.00   0.50    4.00    --  113.25 -94.00-180.00  128
 17  \w     42.00 106.00   0.50    4.00    --  113.25 -94.00-120.00  128
 18  \w     97.00 177.00   0.50    4.00    --  113.25  61.00-120.00  160
 19  \w     42.00  68.00   0.50    4.00    --  113.25 -61.00 -90.00   52
 20  \w     42.00 108.00   0.50    4.00    --  113.25-106.00 -56.58  132
 21  \w     42.00 106.00   0.50    4.00    --  113.25 -94.00 -60.00  128
 22  \w     42.00  68.00   0.50    4.00    --  113.25 -61.00-150.00   52
 23  \w     42.00  68.00   0.50    4.00    --  113.25 -61.00 -60.00   52
 24  \w     42.00 102.00   0.50    4.00    --  113.25 -77.00 150.00  120
 25  \w     42.00 102.00   0.50    4.00    --  113.25 -77.00-120.00  120
 26  \w    101.00 177.00   0.50    4.00    --  113.25  45.00 -60.00  152
 27  \w     91.00 177.00   0.50    4.00    --  113.25  75.00  -8.87  172
 28  \w     25.00  79.00   0.50    0.40    --   47.42  77.00 150.00  108
 29  \w     25.00 119.00   0.50    0.40    --   47.42  77.00   0.00  188
;
_diffrn_measurement_device 'four-circle diffractometer'
_diffrn_measurement_device_type 'XtaLAB Synergy, Dualflex, HyPix'
_diffrn_measurement_method '\w scans'
_diffrn_orient_matrix_type 'CrysAlisPro convention (1999,Acta A55,543-557)'
_diffrn_orient_matrix_UB_11 -0.0022407000
_diffrn_orient_matrix_UB_12 -0.0552043000
_diffrn_orient_matrix_UB_13 0.0686137000
_diffrn_orient_matrix_UB_21 -0.0078288000
_diffrn_orient_matrix_UB_22 -0.0803302000
_diffrn_orient_matrix_UB_23 -0.0469853000
_diffrn_orient_matrix_UB_31 0.0834104000
_diffrn_orient_matrix_UB_32 -0.0090877000
_diffrn_orient_matrix_UB_33 -0.0024935000
_diffrn_radiation_monochromator mirror
_diffrn_radiation_probe x-ray
_diffrn_radiation_type 'Cu K\a'
_diffrn_radiation_wavelength 1.54184
_diffrn_reflns_av_R_equivalents 0.0375
_diffrn_reflns_av_unetI/netI 0.0176
_diffrn_reflns_Laue_measured_fraction_full 1.000
_diffrn_reflns_Laue_measured_fraction_max 1.000
_diffrn_reflns_limit_h_max 22
_diffrn_reflns_limit_h_min -17
_diffrn_reflns_limit_k_max 19
_diffrn_reflns_limit_k_min -19
_diffrn_reflns_limit_l_max 23
_diffrn_reflns_limit_l_min -23
_diffrn_reflns_number 50695
_diffrn_reflns_point_group_measured_fraction_full 1.000
_diffrn_reflns_point_group_measured_fraction_max 1.000
_diffrn_reflns_theta_full 67.684
_diffrn_reflns_theta_max 74.504
_diffrn_reflns_theta_min 4.402
_diffrn_source 'micro-focus sealed X-ray tube'
_diffrn_source_type 'PhotonJet (Cu) X-ray Source'
_exptl_absorpt_coefficient_mu 2.909
_exptl_absorpt_correction_T_max 0.665
_exptl_absorpt_correction_T_min 0.577
_exptl_absorpt_correction_type analytical
_exptl_absorpt_process_details
;
CrysAlisPro 1.171.40.61a (Rigaku Oxford Diffraction, 2019)
Analytical numeric absorption correction using a multifaceted crystal
			model based on expressions derived by R.C. Clark & J.S. Reid.
(Clark, R. C. & Reid, J. S. (1995). Acta Cryst. A51, 887-897)
Empirical absorption correction using spherical harmonics,
 implemented in SCALE3 ABSPACK scaling algorithm.
;
_exptl_crystal_colour colourless
_exptl_crystal_colour_primary colourless
_exptl_crystal_density_diffrn 1.272
_exptl_crystal_description block
_exptl_crystal_F_000 2176
_exptl_crystal_size_max 0.252
_exptl_crystal_size_mid 0.234
_exptl_crystal_size_min 0.197
_refine_diff_density_max 0.521
_refine_diff_density_min -0.646
_refine_diff_density_rms 0.059
_refine_ls_extinction_method none
_refine_ls_goodness_of_fit_ref 1.077
_refine_ls_hydrogen_treatment constr
_refine_ls_matrix_type full
_refine_ls_number_parameters 306
_refine_ls_number_reflns 5474
_refine_ls_number_restraints 48
_refine_ls_restrained_S_all 1.101
_refine_ls_R_factor_all 0.0525
_refine_ls_R_factor_gt 0.0473
_refine_ls_shift/su_max 0.001
_refine_ls_shift/su_mean 0.000
_refine_ls_structure_factor_coef Fsqd
_refine_ls_weighting_details 'w=1/[\s^2^(Fo^2^)+(0.0685P)^2^+4.0507P] where P=(Fo^2^+2Fc^2^)/3'
_refine_ls_weighting_scheme calc
_refine_ls_wR_factor_gt 0.1317
_refine_ls_wR_factor_ref 0.1367
_reflns_Friedel_coverage 0.000
_reflns_number_gt 4842
_reflns_number_total 5474
_reflns_threshold_expression 'I > 2\s(I)'
_cod_data_source_file d4sc03892d2.cif
_cod_data_source_block 22eh088_nj-3-181
_cod_depositor_comments 'Adding full bibliography for 1572338--1572342.cif.'
_cod_original_cell_volume 5356.74(16)
_cod_database_code 1572340
_shelx_shelxl_version_number 2018/3
_chemical_oxdiff_formula C23H34KNO5Zn
_shelx_space_group_comment
;
The symmetry employed for this shelxl refinement is uniquely defined
by the following loop, which should always be used as a source of
symmetry information in preference to the above space-group names.
They are only intended as comments.
;
_olex2_refinement_description
;
1. Fixed Uiso
 At 1.2 times of:
  All C(H) groups, All C(H,H) groups, All C(H,H,H,H) groups
 At 1.5 times of:
  All C(H,H,H) groups
2. Uiso/Uaniso restraints and constraints
Uanis(C19) \\sim Ueq, Uanis(C19A) \\sim Ueq, Uanis(C18A) \\sim Ueq, Uanis(C18)
\\sim Ueq: with sigma of 0.01 and sigma for terminal atoms of 0.2
Uanis(C22) \\sim Ueq, Uanis(C21) \\sim Ueq, Uanis(C20) \\sim Ueq, Uanis(C23)
\\sim Ueq: with sigma of 0.01 and sigma for terminal atoms of 0.2
3. Others
 Sof(C19A)=Sof(H19B)=Sof(H19A)=1-FVAR(1)
 Sof(C19)=Sof(H19C)=Sof(H19D)=FVAR(1)
 Sof(H17C)=Sof(H17D)=Sof(C18A)=Sof(H18A)=Sof(H18B)=1-FVAR(2)
 Sof(H17A)=Sof(H17B)=Sof(C18)=Sof(H18C)=Sof(H18D)=FVAR(2)
4.a Secondary CH2 refined with riding coordinates:
 C16(H16A,H16B), C22(H22A,H22B), C17(H17C,H17D), C17(H17A,H17B), C19A(H19B,
 H19A), C23(H23A,H23B), C20(H20A,H20B), C21(H21A,H21B), C18A(H18A,H18B),
 C19(H19C,H19D), C18(H18C,H18D)
4.b Aromatic/amide H refined with riding coordinates:
 C4(H4), C6(H6), C5(H5), C3(H3)
4.c Idealised Me refined as rotating group:
 C11(H11A,H11B,H11C), C10(H10A,H10B,H10C), C14(H14A,H14B,H14C), C15(H15A,H15B,
 H15C), C13(H13A,H13B,H13C), C9(H9A,H9B,H9C)
;
_olex2_submission_special_instructions 'No special instructions were received'
_oxdiff_exptl_absorpt_empirical_details
;
Empirical correction (ABSPACK) includes:
- Absorption correction using spherical harmonics
- Frame scaling
;
_oxdiff_exptl_absorpt_empirical_full_max 1.802
_oxdiff_exptl_absorpt_empirical_full_min 0.589

loop_
_space_group_symop_operation_xyz
'x, y, z'
'-x+1/2, -y, z+1/2'
'x+1/2, -y+1/2, -z'
'-x, y+1/2, -z+1/2'
'-x, -y, -z'
'x-1/2, y, -z-1/2'
'-x-1/2, y-1/2, z'
'x, -y-1/2, z-1/2'

loop_
_atom_site_label
_atom_site_type_symbol
_atom_site_fract_x
_atom_site_fract_y
_atom_site_fract_z
_atom_site_U_iso_or_equiv
_atom_site_adp_type
_atom_site_occupancy
_atom_site_site_symmetry_order
_atom_site_calc_flag
_atom_site_refinement_flags_posn
_atom_site_refinement_flags_adp
_atom_site_refinement_flags_occupancy
_atom_site_disorder_assembly
_atom_site_disorder_group
Zn1 Zn 0.03090(2) 0.92887(2) 0.45359(2) 0.04375(13) Uani 1 1 d . . . . .
K1 K -0.13562(3) 0.99664(4) 0.39213(3) 0.05444(17) Uani 1 1 d . . . . .
O3 O 0.17137(11) 0.90627(15) 0.37821(11) 0.0592(5) Uani 1 1 d . . . . .
O4 O -0.17173(14) 1.08438(17) 0.27294(14) 0.0759(7) Uani 1 1 d . . . . .
C11 C 0.04301(17) 1.0758(2) 0.32220(15) 0.0560(7) Uani 1 1 d . . . . .
H11A H -0.005139 1.061040 0.303217 0.084 Uiso 1 1 calc R U . . .
H11B H 0.073502 1.024799 0.323973 0.084 Uiso 1 1 calc R U . . .
H11C H 0.065793 1.118144 0.290648 0.084 Uiso 1 1 calc R U . . .
C12 C -0.03587(17) 0.8017(2) 0.35608(15) 0.0554(7) Uani 1 1 d . . . . .
C8 C 0.03503(15) 1.11249(18) 0.39827(14) 0.0477(6) Uani 1 1 d . . . . .
C10 C -0.01291(18) 1.19188(19) 0.39589(16) 0.0558(7) Uani 1 1 d . . . . .
H10A H 0.010136 1.234952 0.365286 0.084 Uiso 1 1 calc R U . . .
H10B H -0.018893 1.214385 0.444873 0.084 Uiso 1 1 calc R U . . .
H10C H -0.060696 1.177154 0.375975 0.084 Uiso 1 1 calc R U . . .
C14 C 0.0134(2) 0.8233(2) 0.29219(16) 0.0659(8) Uani 1 1 d . . . . .
H14A H 0.018226 0.773499 0.260846 0.099 Uiso 1 1 calc R U . . .
H14B H 0.061532 0.840049 0.310047 0.099 Uiso 1 1 calc R U . . .
H14C H -0.007938 0.870336 0.264717 0.099 Uiso 1 1 calc R U . . .
O5 O -0.26992(17) 0.9207(3) 0.3816(2) 0.1168(13) Uani 1 1 d . . . . .
C4 C 0.38133(19) 0.8809(3) 0.4435(2) 0.0710(9) Uani 1 1 d . . . . .
H4 H 0.429589 0.874134 0.460982 0.085 Uiso 1 1 calc R U . . .
C6 C 0.3007(2) 0.8974(3) 0.3416(2) 0.0763(10) Uani 1 1 d . . . . .
H6 H 0.292693 0.902608 0.291103 0.092 Uiso 1 1 calc R U . . .
C5 C 0.36990(19) 0.8890(3) 0.3706(2) 0.0772(10) Uani 1 1 d . . . . .
H5 H 0.410639 0.888774 0.338960 0.093 Uiso 1 1 calc R U . . .
C3 C 0.32415(18) 0.8823(3) 0.49213(19) 0.0690(9) Uani 1 1 d . . . . .
H3 H 0.332294 0.877679 0.542636 0.083 Uiso 1 1 calc R U . . .
C15 C -0.1111(2) 0.7765(3) 0.3297(2) 0.0779(10) Uani 1 1 d . . . . .
H15A H -0.131712 0.822787 0.300766 0.117 Uiso 1 1 calc R U . . .
H15B H -0.142730 0.765347 0.371226 0.117 Uiso 1 1 calc R U . . .
H15C H -0.107459 0.725173 0.299967 0.117 Uiso 1 1 calc R U . . .
C13 C -0.0041(2) 0.7274(2) 0.39888(18) 0.0675(8) Uani 1 1 d . . . . .
H13A H -0.002251 0.676786 0.368082 0.101 Uiso 1 1 calc R U . . .
H13B H -0.034827 0.715895 0.441012 0.101 Uiso 1 1 calc R U . . .
H13C H 0.045210 0.741771 0.414967 0.101 Uiso 1 1 calc R U . . .
O1 O -0.00003(10) 1.05136(11) 0.44281(9) 0.0441(4) Uani 1 1 d . . . . .
O2 O -0.04413(11) 0.87320(13) 0.40077(10) 0.0522(4) Uani 1 1 d . . . . .
C9 C 0.11006(16) 1.1347(2) 0.42907(16) 0.0548(6) Uani 1 1 d . . . . .
H9A H 0.141077 1.084037 0.428438 0.082 Uiso 1 1 calc R U . . .
H9B H 0.104686 1.154825 0.478861 0.082 Uiso 1 1 calc R U . . .
H9C H 0.132408 1.179322 0.399620 0.082 Uiso 1 1 calc R U . . .
C16 C -0.1368(2) 1.1108(3) 0.2074(2) 0.0820(11) Uani 1 1 d . . . . .
H16A H -0.119715 1.060916 0.179627 0.098 Uiso 1 1 calc R U . . .
H16B H -0.094498 1.147645 0.218143 0.098 Uiso 1 1 calc R U . . .
N1 N 0.18606(14) 0.89662(18) 0.49773(13) 0.0585(6) Uani 1 1 d . . . . .
C1 C 0.13819(16) 0.90602(19) 0.44738(14) 0.0507(6) Uani 1 1 d . . . . .
C2 C 0.25435(17) 0.8909(2) 0.46417(16) 0.0550(7) Uani 1 1 d . . . . .
C7 C 0.24410(17) 0.8977(2) 0.39056(16) 0.0558(7) Uani 1 1 d . . . . .
C22 C -0.3619(4) 0.8794(5) 0.4588(3) 0.129(2) Uani 1 1 d . U . . .
H22A H -0.369634 0.919538 0.499266 0.155 Uiso 1 1 calc R U . . .
H22B H -0.383294 0.823799 0.471903 0.155 Uiso 1 1 calc R U . . .
C17 C -0.1930(2) 1.1589(4) 0.1654(2) 0.1091(18) Uani 1 1 d . . . . .
H17C H -0.200078 1.135487 0.116244 0.131 Uiso 0.245(16) 1 calc R U P A 2
H17D H -0.181897 1.220299 0.162450 0.131 Uiso 0.245(16) 1 calc R U P A 2
H17A H -0.170482 1.201761 0.133308 0.131 Uiso 0.755(16) 1 calc R U P A 1
H17B H -0.223866 1.120305 0.136287 0.131 Uiso 0.755(16) 1 calc R U P A 1
C19A C -0.2411(12) 1.1237(17) 0.2736(13) 0.080(6) Uani 0.44(6) 1 d . U P A 2
H19B H -0.276626 1.085259 0.297089 0.096 Uiso 0.44(6) 1 calc R U P A 2
H19A H -0.238601 1.176517 0.302546 0.096 Uiso 0.44(6) 1 calc R U P A 2
C23 C -0.2850(4) 0.8708(6) 0.4429(4) 0.153(3) Uani 1 1 d . U . . .
H23A H -0.255583 0.890350 0.484490 0.183 Uiso 1 1 calc R U . . .
H23B H -0.272949 0.810556 0.433224 0.183 Uiso 1 1 calc R U . . .
C20 C -0.3345(3) 0.9287(5) 0.3420(3) 0.1191(19) Uani 1 1 d . U . . .
H20A H -0.335260 0.887299 0.301757 0.143 Uiso 1 1 calc R U . . .
H20B H -0.338581 0.986637 0.321556 0.143 Uiso 1 1 calc R U . . .
C21 C -0.3947(3) 0.9122(5) 0.3921(4) 0.134(2) Uani 1 1 d . U . . .
H21A H -0.428626 0.869856 0.371329 0.161 Uiso 1 1 calc R U . . .
H21B H -0.421998 0.965127 0.401929 0.161 Uiso 1 1 calc R U . . .
C18A C -0.2607(11) 1.1395(18) 0.2174(10) 0.085(7) Uani 0.245(16) 1 d . U P A 2
H18A H -0.293111 1.189690 0.219197 0.102 Uiso 0.245(16) 1 calc R U P A 2
H18B H -0.289032 1.091144 0.197836 0.102 Uiso 0.245(16) 1 calc R U P A 2
C19 C -0.2275(11) 1.1476(13) 0.2921(12) 0.100(4) Uani 0.56(6) 1 d . U P A 1
H19C H -0.211411 1.183248 0.333180 0.120 Uiso 0.56(6) 1 calc R U P A 1
H19D H -0.274112 1.119768 0.304894 0.120 Uiso 0.56(6) 1 calc R U P A 1
C18 C -0.2350(5) 1.1994(6) 0.2245(4) 0.104(3) Uani 0.755(16) 1 d . U P A 1
H18C H -0.286978 1.203305 0.210720 0.125 Uiso 0.755(16) 1 calc R U P A 1
H18D H -0.216609 1.257577 0.233074 0.125 Uiso 0.755(16) 1 calc R U P A 1

loop_
_atom_site_aniso_label
_atom_site_aniso_U_11
_atom_site_aniso_U_22
_atom_site_aniso_U_33
_atom_site_aniso_U_23
_atom_site_aniso_U_13
_atom_site_aniso_U_12
Zn1 0.0494(2) 0.0480(2) 0.03379(19) -0.00053(13) 0.00010(13) 0.00282(14)
K1 0.0504(3) 0.0647(4) 0.0482(3) -0.0020(3) -0.0044(2) 0.0035(3)
O3 0.0540(11) 0.0806(14) 0.0431(10) -0.0027(10) 0.0029(8) 0.0073(10)
O4 0.0776(16) 0.0846(16) 0.0656(14) 0.0139(12) 0.0043(12) 0.0164(13)
C11 0.0652(17) 0.0630(17) 0.0396(14) 0.0065(12) 0.0045(12) 0.0000(13)
C12 0.0640(17) 0.0595(16) 0.0428(14) -0.0124(12) -0.0017(12) -0.0008(13)
C8 0.0562(15) 0.0498(14) 0.0370(12) 0.0079(11) 0.0016(10) 0.0004(11)
C10 0.0660(17) 0.0533(15) 0.0481(15) 0.0104(12) 0.0001(12) 0.0054(13)
C14 0.079(2) 0.078(2) 0.0415(14) -0.0083(14) 0.0020(14) -0.0044(17)
O5 0.0682(18) 0.173(4) 0.109(2) 0.037(2) -0.0068(16) -0.031(2)
C4 0.0539(17) 0.083(2) 0.076(2) 0.0105(18) 0.0036(15) 0.0142(16)
C6 0.065(2) 0.105(3) 0.0582(19) 0.0076(19) 0.0096(15) 0.013(2)
C5 0.0579(18) 0.099(3) 0.075(2) 0.010(2) 0.0173(16) 0.0137(18)
C3 0.0589(17) 0.089(2) 0.0594(18) 0.0075(17) -0.0006(14) 0.0162(17)
C15 0.073(2) 0.088(3) 0.072(2) -0.0341(19) -0.0056(17) -0.0075(18)
C13 0.085(2) 0.0571(18) 0.0600(18) -0.0073(14) 0.0083(16) 0.0054(16)
O1 0.0520(10) 0.0473(9) 0.0330(8) 0.0028(7) 0.0011(7) 0.0004(8)
O2 0.0588(11) 0.0541(11) 0.0437(9) -0.0086(8) -0.0030(8) 0.0022(9)
C9 0.0547(15) 0.0590(16) 0.0506(14) 0.0056(13) 0.0018(12) -0.0023(13)
C16 0.081(2) 0.096(3) 0.069(2) 0.006(2) 0.0071(18) 0.006(2)
N1 0.0533(13) 0.0737(16) 0.0484(13) 0.0061(11) 0.0021(10) 0.0081(12)
C1 0.0554(15) 0.0526(15) 0.0442(14) 0.0032(11) 0.0059(11) 0.0074(12)
C2 0.0569(16) 0.0569(16) 0.0513(15) 0.0029(13) 0.0039(12) 0.0100(13)
C7 0.0544(15) 0.0602(17) 0.0527(15) 0.0000(13) 0.0035(12) 0.0071(13)
C22 0.127(4) 0.159(5) 0.101(4) 0.001(3) 0.005(3) -0.064(4)
C17 0.073(2) 0.183(6) 0.072(2) 0.032(3) -0.004(2) 0.018(3)
C19A 0.080(7) 0.090(8) 0.070(8) 0.029(6) 0.025(5) 0.025(6)
C23 0.118(4) 0.192(6) 0.149(5) 0.058(5) -0.005(4) -0.022(4)
C20 0.079(3) 0.178(5) 0.100(3) 0.006(3) -0.006(2) -0.028(3)
C21 0.081(3) 0.169(5) 0.152(5) -0.001(4) -0.003(3) -0.031(3)
C18A 0.084(9) 0.093(11) 0.079(9) 0.018(7) -0.001(6) 0.020(7)
C19 0.101(7) 0.097(7) 0.102(7) -0.005(6) -0.006(6) 0.031(5)
C18 0.109(5) 0.100(5) 0.104(4) 0.028(4) 0.016(4) 0.035(4)

loop_
_atom_type_symbol
_atom_type_description
_atom_type_scat_dispersion_real
_atom_type_scat_dispersion_imag
_atom_type_scat_source
C C 0.0181 0.0091 'International Tables Vol C Tables 4.2.6.8 and 6.1.1.4'
H H 0.0000 0.0000 'International Tables Vol C Tables 4.2.6.8 and 6.1.1.4'
K K 0.3868 1.0657 'International Tables Vol C Tables 4.2.6.8 and 6.1.1.4'
N N 0.0311 0.0180 'International Tables Vol C Tables 4.2.6.8 and 6.1.1.4'
O O 0.0492 0.0322 'International Tables Vol C Tables 4.2.6.8 and 6.1.1.4'
Zn Zn -1.5491 0.6778 'International Tables Vol C Tables 4.2.6.8 and 6.1.1.4'

loop_
_exptl_crystal_face_index_h
_exptl_crystal_face_index_k
_exptl_crystal_face_index_l
_exptl_crystal_face_perp_dist
-7 7 -4 0.0719
-2 -1 0 0.1311
-5 -9 -1 0.1238
0 1 1 0.0983
-2 -1 -1 0.1294
2 0 1 0.1289
-1 1 2 0.0776
0 -1 -2 0.1018
1 0 2 0.1346
2 1 -1 0.1113
-2 -1 1 0.1231
-1 -1 2 0.1159
2 -1 2 0.1320
0 2 1 0.0946
2 -2 -1 0.1554
-1 -2 2 0.1205
1 0 -1 0.1084
0 -1 -1 0.0983
-2 0 1 0.1057
0 1 -2 0.1126
1 2 -1 0.0870

loop_
_geom_angle_atom_site_label_1
_geom_angle_atom_site_label_2
_geom_angle_atom_site_label_3
_geom_angle
_geom_angle_site_symmetry_1
_geom_angle_site_symmetry_3
_geom_angle_publ_flag
Zn1 Zn1 K1 61.095(15) 5_576 5_576 ?
Zn1 Zn1 K1 68.040(16) 5_576 . ?
K1 Zn1 K1 129.134(13) . 5_576 ?
O1 Zn1 Zn1 41.16(5) 5_576 5_576 ?
O1 Zn1 Zn1 41.26(5) . 5_576 ?
O1 Zn1 K1 54.56(5) . . ?
O1 Zn1 K1 90.95(5) 5_576 . ?
O1 Zn1 K1 85.33(5) . 5_576 ?
O1 Zn1 K1 49.81(5) 5_576 5_576 ?
O1 Zn1 O1 82.42(7) . 5_576 ?
O2 Zn1 Zn1 111.03(6) . 5_576 ?
O2 Zn1 K1 47.76(6) . . ?
O2 Zn1 K1 159.16(6) . 5_576 ?
O2 Zn1 O1 100.66(8) . . ?
O2 Zn1 O1 110.77(8) . 5_576 ?
O2 Zn1 C1 126.81(10) . . ?
C1 Zn1 Zn1 122.06(9) . 5_576 ?
C1 Zn1 K1 65.38(8) . 5_576 ?
C1 Zn1 K1 155.74(8) . . ?
C1 Zn1 O1 110.92(9) . 5_576 ?
C1 Zn1 O1 116.21(10) . . ?
Zn1 K1 Zn1 50.866(13) . 5_576 ?
Zn1 K1 C23 115.59(13) . . ?
Zn1 K1 C19 145.8(4) . . ?
O4 K1 Zn1 130.69(6) . . ?
O4 K1 Zn1 127.57(7) . 5_576 ?
O4 K1 O5 86.78(10) . . ?
O4 K1 O1 109.70(7) . . ?
O4 K1 N1 102.00(8) . 5_576 ?
O4 K1 C1 119.39(8) . 5_576 ?
O4 K1 C23 108.48(13) . . ?
O4 K1 C19 23.8(3) . . ?
O5 K1 Zn1 132.09(8) . 5_576 ?
O5 K1 Zn1 133.47(9) . . ?
O5 K1 O1 163.11(8) . . ?
O5 K1 N1 90.88(11) . 5_576 ?
O5 K1 C1 104.44(10) . 5_576 ?
O5 K1 C23 21.93(13) . . ?
O5 K1 C19 79.8(4) . . ?
O1 K1 Zn1 33.55(4) . 5_576 ?
O1 K1 Zn1 36.04(4) . . ?
O1 K1 N1 82.28(7) . 5_576 ?
O1 K1 C1 64.75(6) . 5_576 ?
O1 K1 C23 141.21(12) . . ?
O1 K1 C19 113.8(4) . . ?
O2 K1 Zn1 81.33(4) . 5_576 ?
O2 K1 Zn1 33.20(4) . . ?
O2 K1 O4 126.90(7) . . ?
O2 K1 O5 105.20(11) . . ?
O2 K1 O1 68.30(6) . . ?
O2 K1 N1 128.60(7) . 5_576 ?
O2 K1 C1 107.46(7) . 5_576 ?
O2 K1 C23 93.87(15) . . ?
O2 K1 C19 150.7(3) . . ?
N1 K1 Zn1 53.83(5) 5_576 5_576 ?
N1 K1 Zn1 103.88(5) 5_576 . ?
N1 K1 C1 22.04(7) 5_576 5_576 ?
N1 K1 C23 83.40(17) 5_576 . ?
N1 K1 C19 79.4(4) 5_576 . ?
C1 K1 Zn1 81.98(5) 5_576 . ?
C1 K1 Zn1 33.07(5) 5_576 5_576 ?
C1 K1 C23 90.56(16) 5_576 . ?
C1 K1 C19 98.9(4) 5_576 . ?
C23 K1 Zn1 112.63(13) . 5_576 ?
C19 K1 Zn1 117.2(5) . 5_576 ?
C19 K1 C23 98.6(4) . . ?
C7 O3 C1 105.6(2) . . ?
C16 O4 K1 137.2(2) . . ?
C16 O4 C19 108.6(7) . . ?
C19A O4 K1 116.1(6) . . ?
C19A O4 C16 106.4(6) . . ?
C19 O4 K1 108.7(7) . . ?
H11A C11 H11B 109.5 . . ?
H11A C11 H11C 109.5 . . ?
H11B C11 H11C 109.5 . . ?
C8 C11 H11A 109.5 . . ?
C8 C11 H11B 109.5 . . ?
C8 C11 H11C 109.5 . . ?
C14 C12 C13 110.2(3) . . ?
C15 C12 C14 110.4(3) . . ?
C15 C12 C13 108.4(3) . . ?
O2 C12 C14 109.9(3) . . ?
O2 C12 C15 107.5(3) . . ?
O2 C12 C13 110.4(2) . . ?
C11 C8 C10 109.7(2) . . ?
C11 C8 C9 110.0(2) . . ?
C10 C8 C9 110.0(2) . . ?
O1 C8 C11 108.8(2) . . ?
O1 C8 C10 108.0(2) . . ?
O1 C8 C9 110.2(2) . . ?
C8 C10 H10A 109.5 . . ?
C8 C10 H10B 109.5 . . ?
C8 C10 H10C 109.5 . . ?
H10A C10 H10B 109.5 . . ?
H10A C10 H10C 109.5 . . ?
H10B C10 H10C 109.5 . . ?
C12 C14 H14A 109.5 . . ?
C12 C14 H14B 109.5 . . ?
C12 C14 H14C 109.5 . . ?
H14A C14 H14B 109.5 . . ?
H14A C14 H14C 109.5 . . ?
H14B C14 H14C 109.5 . . ?
C23 O5 K1 111.3(3) . . ?
C20 O5 K1 139.3(3) . . ?
C20 O5 C23 107.8(4) . . ?
C5 C4 H4 119.2 . . ?
C5 C4 C3 121.5(3) . . ?
C3 C4 H4 119.2 . . ?
C5 C6 H6 122.0 . . ?
C7 C6 H6 122.0 . . ?
C7 C6 C5 115.9(3) . . ?
C4 C5 C6 122.0(3) . . ?
C4 C5 H5 119.0 . . ?
C6 C5 H5 119.0 . . ?
C4 C3 H3 121.3 . . ?
C4 C3 C2 117.4(3) . . ?
C2 C3 H3 121.3 . . ?
C12 C15 H15A 109.5 . . ?
C12 C15 H15B 109.5 . . ?
C12 C15 H15C 109.5 . . ?
H15A C15 H15B 109.5 . . ?
H15A C15 H15C 109.5 . . ?
H15B C15 H15C 109.5 . . ?
C12 C13 H13A 109.5 . . ?
C12 C13 H13B 109.5 . . ?
C12 C13 H13C 109.5 . . ?
H13A C13 H13B 109.5 . . ?
H13A C13 H13C 109.5 . . ?
H13B C13 H13C 109.5 . . ?
Zn1 O1 Zn1 97.58(7) . 5_576 ?
Zn1 O1 K1 89.41(7) . . ?
Zn1 O1 K1 96.64(7) 5_576 . ?
C8 O1 Zn1 125.18(16) . . ?
C8 O1 Zn1 124.92(16) . 5_576 ?
C8 O1 K1 114.66(14) . . ?
Zn1 O2 K1 99.04(8) . . ?
C12 O2 Zn1 126.37(18) . . ?
C12 O2 K1 129.70(17) . . ?
C8 C9 H9A 109.5 . . ?
C8 C9 H9B 109.5 . . ?
C8 C9 H9C 109.5 . . ?
H9A C9 H9B 109.5 . . ?
H9A C9 H9C 109.5 . . ?
H9B C9 H9C 109.5 . . ?
O4 C16 H16A 110.5 . . ?
O4 C16 H16B 110.5 . . ?
O4 C16 C17 106.1(3) . . ?
H16A C16 H16B 108.7 . . ?
C17 C16 H16A 110.5 . . ?
C17 C16 H16B 110.5 . . ?
C1 N1 K1 103.39(19) . 5_576 ?
C1 N1 C2 107.3(2) . . ?
C2 N1 K1 131.1(2) . 5_576 ?
Zn1 C1 K1 81.55(9) . 5_576 ?
O3 C1 Zn1 118.25(19) . . ?
O3 C1 K1 143.8(2) . 5_576 ?
N1 C1 Zn1 130.4(2) . . ?
N1 C1 K1 54.56(16) . 5_576 ?
N1 C1 O3 111.1(2) . . ?
C3 C2 N1 131.8(3) . . ?
C7 C2 C3 120.1(3) . . ?
C7 C2 N1 108.1(3) . . ?
O3 C7 C6 129.0(3) . . ?
O3 C7 C2 107.9(3) . . ?
C6 C7 C2 123.1(3) . . ?
H22A C22 H22B 108.8 . . ?
C23 C22 H22A 110.7 . . ?
C23 C22 H22B 110.7 . . ?
C23 C22 C21 105.2(5) . . ?
C21 C22 H22A 110.7 . . ?
C21 C22 H22B 110.7 . . ?
C16 C17 H17C 112.3 . . ?
C16 C17 H17D 112.3 . . ?
C16 C17 H17A 111.6 . . ?
C16 C17 H17B 111.6 . . ?
C16 C17 C18A 97.3(7) . . ?
H17C C17 H17D 109.9 . . ?
H17A C17 H17B 109.4 . . ?
C18A C17 H17C 112.3 . . ?
C18A C17 H17D 112.3 . . ?
C18 C17 C16 101.1(4) . . ?
C18 C17 H17A 111.6 . . ?
C18 C17 H17B 111.6 . . ?
O4 C19A H19B 109.2 . . ?
O4 C19A H19A 109.2 . . ?
H19B C19A H19A 107.9 . . ?
C18A C19A O4 112.0(16) . . ?
C18A C19A H19B 109.2 . . ?
C18A C19A H19A 109.2 . . ?
O5 C23 C22 107.7(6) . . ?
O5 C23 H23A 110.2 . . ?
O5 C23 H23B 110.2 . . ?
C22 C23 H23A 110.2 . . ?
C22 C23 H23B 110.2 . . ?
H23A C23 H23B 108.5 . . ?
O5 C20 H20A 110.3 . . ?
O5 C20 H20B 110.3 . . ?
O5 C20 C21 106.9(5) . . ?
H20A C20 H20B 108.6 . . ?
C21 C20 H20A 110.3 . . ?
C21 C20 H20B 110.3 . . ?
C22 C21 H21A 110.4 . . ?
C22 C21 H21B 110.4 . . ?
C20 C21 C22 106.6(5) . . ?
C20 C21 H21A 110.4 . . ?
C20 C21 H21B 110.4 . . ?
H21A C21 H21B 108.6 . . ?
C17 C18A H18A 109.6 . . ?
C17 C18A H18B 109.6 . . ?
C19A C18A C17 110.4(17) . . ?
C19A C18A H18A 109.6 . . ?
C19A C18A H18B 109.6 . . ?
H18A C18A H18B 108.1 . . ?
O4 C19 H19C 111.1 . . ?
O4 C19 H19D 111.1 . . ?
O4 C19 C18 103.3(11) . . ?
H19C C19 H19D 109.1 . . ?
C18 C19 H19C 111.1 . . ?
C18 C19 H19D 111.1 . . ?
C17 C18 C19 109.6(8) . . ?
C17 C18 H18C 109.8 . . ?
C17 C18 H18D 109.8 . . ?
C19 C18 H18C 109.8 . . ?
C19 C18 H18D 109.8 . . ?
H18C C18 H18D 108.2 . . ?

loop_
_geom_bond_atom_site_label_1
_geom_bond_atom_site_label_2
_geom_bond_distance
_geom_bond_site_symmetry_2
_geom_bond_publ_flag
Zn1 Zn1 3.0430(7) 5_576 ?
Zn1 K1 3.4343(7) . ?
Zn1 K1 3.6384(7) 5_576 ?
Zn1 O1 2.0244(17) 5_576 ?
Zn1 O1 2.0204(18) . ?
Zn1 O2 1.904(2) . ?
Zn1 C1 2.007(3) . ?
K1 O4 2.687(2) . ?
K1 O5 2.749(3) . ?
K1 O1 2.798(2) . ?
K1 O2 2.575(2) . ?
K1 N1 2.801(3) 5_576 ?
K1 C1 3.344(3) 5_576 ?
K1 C23 3.514(7) . ?
K1 C19 3.454(15) . ?
O3 C1 1.419(3) . ?
O3 C7 1.362(4) . ?
O4 C16 1.435(4) . ?
O4 C19A 1.418(16) . ?
O4 C19 1.473(16) . ?
C11 H11A 0.9800 . ?
C11 H11B 0.9800 . ?
C11 H11C 0.9800 . ?
C11 C8 1.529(4) . ?
C12 C14 1.528(4) . ?
C12 C15 1.519(4) . ?
C12 C13 1.529(5) . ?
C12 O2 1.406(3) . ?
C8 C10 1.530(4) . ?
C8 O1 1.422(3) . ?
C8 C9 1.532(4) . ?
C10 H10A 0.9800 . ?
C10 H10B 0.9800 . ?
C10 H10C 0.9800 . ?
C14 H14A 0.9800 . ?
C14 H14B 0.9800 . ?
C14 H14C 0.9800 . ?
O5 C23 1.408(7) . ?
O5 C20 1.401(6) . ?
C4 H4 0.9500 . ?
C4 C5 1.373(5) . ?
C4 C3 1.384(5) . ?
C6 H6 0.9500 . ?
C6 C5 1.387(5) . ?
C6 C7 1.379(4) . ?
C5 H5 0.9500 . ?
C3 H3 0.9500 . ?
C3 C2 1.389(5) . ?
C15 H15A 0.9800 . ?
C15 H15B 0.9800 . ?
C15 H15C 0.9800 . ?
C13 H13A 0.9800 . ?
C13 H13B 0.9800 . ?
C13 H13C 0.9800 . ?
C9 H9A 0.9800 . ?
C9 H9B 0.9800 . ?
C9 H9C 0.9800 . ?
C16 H16A 0.9900 . ?
C16 H16B 0.9900 . ?
C16 C17 1.498(6) . ?
N1 C1 1.290(4) . ?
N1 C2 1.403(4) . ?
C2 C7 1.380(4) . ?
C22 H22A 0.9900 . ?
C22 H22B 0.9900 . ?
C22 C23 1.450(9) . ?
C22 C21 1.468(8) . ?
C17 H17C 0.9900 . ?
C17 H17D 0.9900 . ?
C17 H17A 0.9900 . ?
C17 H17B 0.9900 . ?
C17 C18A 1.60(2) . ?
C17 C18 1.484(8) . ?
C19A H19B 0.9900 . ?
C19A H19A 0.9900 . ?
C19A C18A 1.13(3) . ?
C23 H23A 0.9900 . ?
C23 H23B 0.9900 . ?
C20 H20A 0.9900 . ?
C20 H20B 0.9900 . ?
C20 C21 1.467(8) . ?
C21 H21A 0.9900 . ?
C21 H21B 0.9900 . ?
C18A H18A 0.9900 . ?
C18A H18B 0.9900 . ?
C19 H19C 0.9900 . ?
C19 H19D 0.9900 . ?
C19 C18 1.500(17) . ?
C18 H18C 0.9900 . ?
C18 H18D 0.9900 . ?

loop_
_geom_torsion_atom_site_label_1
_geom_torsion_atom_site_label_2
_geom_torsion_atom_site_label_3
_geom_torsion_atom_site_label_4
_geom_torsion
_geom_torsion_site_symmetry_1
_geom_torsion_site_symmetry_2
_geom_torsion_site_symmetry_3
_geom_torsion_site_symmetry_4
_geom_torsion_publ_flag
K1 O4 C16 C17 179.9(3) . . . . ?
K1 O4 C19A C18A -160(2) . . . . ?
K1 O4 C19 C18 172.4(11) . . . . ?
K1 O5 C23 C22 143.1(5) . . . . ?
K1 O5 C20 C21 -141.6(5) . . . . ?
K1 N1 C1 Zn1 -32.5(3) 5_576 . . . ?
K1 N1 C1 O3 142.0(2) 5_576 . . . ?
K1 N1 C2 C3 52.1(5) 5_576 . . . ?
K1 N1 C2 C7 -126.3(2) 5_576 . . . ?
O4 C16 C17 C18A -6.9(11) . . . . ?
O4 C16 C17 C18 33.5(7) . . . . ?
O4 C19A C18A C17 -30(3) . . . . ?
O4 C19 C18 C17 8.2(19) . . . . ?
C11 C8 O1 Zn1 -174.97(17) . . . 5_576 ?
C11 C8 O1 Zn1 51.5(3) . . . . ?
C11 C8 O1 K1 -56.6(2) . . . . ?
C10 C8 O1 Zn1 -56.0(3) . . . 5_576 ?
C10 C8 O1 Zn1 170.50(17) . . . . ?
C10 C8 O1 K1 62.5(2) . . . . ?
C14 C12 O2 Zn1 -63.6(3) . . . . ?
C14 C12 O2 K1 86.2(3) . . . . ?
O5 C20 C21 C22 -9.9(8) . . . . ?
C4 C3 C2 N1 -178.2(4) . . . . ?
C4 C3 C2 C7 -0.1(5) . . . . ?
C5 C4 C3 C2 1.0(6) . . . . ?
C5 C6 C7 O3 178.8(4) . . . . ?
C5 C6 C7 C2 0.6(6) . . . . ?
C3 C4 C5 C6 -1.2(7) . . . . ?
C3 C2 C7 O3 -179.3(3) . . . . ?
C3 C2 C7 C6 -0.8(5) . . . . ?
C15 C12 O2 Zn1 176.2(2) . . . . ?
C15 C12 O2 K1 -33.9(4) . . . . ?
C13 C12 O2 Zn1 58.2(3) . . . . ?
C13 C12 O2 K1 -151.9(2) . . . . ?
C9 C8 O1 Zn1 -69.3(3) . . . . ?
C9 C8 O1 Zn1 64.3(3) . . . 5_576 ?
C9 C8 O1 K1 -177.30(17) . . . . ?
C16 O4 C19A C18A 25(3) . . . . ?
C16 O4 C19 C18 13.7(18) . . . . ?
C16 C17 C18A C19A 23(3) . . . . ?
C16 C17 C18 C19 -25.4(14) . . . . ?
N1 C2 C7 O3 -0.7(4) . . . . ?
N1 C2 C7 C6 177.8(3) . . . . ?
C1 O3 C7 C6 -177.4(4) . . . . ?
C1 O3 C7 C2 1.0(3) . . . . ?
C1 N1 C2 C3 178.4(4) . . . . ?
C1 N1 C2 C7 0.1(4) . . . . ?
C2 N1 C1 Zn1 -173.8(2) . . . . ?
C2 N1 C1 K1 -141.4(3) . . . 5_576 ?
C2 N1 C1 O3 0.6(4) . . . . ?
C7 O3 C1 Zn1 174.1(2) . . . . ?
C7 O3 C1 K1 57.3(4) . . . 5_576 ?
C7 O3 C1 N1 -1.0(4) . . . . ?
C7 C6 C5 C4 0.4(7) . . . . ?
C19A O4 C16 C17 -6.9(16) . . . . ?
C23 O5 C20 C21 21.7(8) . . . . ?
C23 C22 C21 C20 -5.1(9) . . . . ?
C20 O5 C23 C22 -25.4(9) . . . . ?
C21 C22 C23 O5 18.4(9) . . . . ?
C19 O4 C16 C17 -30.5(13) . . . . ?

loop_
_exptl_oxdiff_crystal_face_indexfrac_h
_exptl_oxdiff_crystal_face_indexfrac_k
_exptl_oxdiff_crystal_face_indexfrac_l
_exptl_oxdiff_crystal_face_x
_exptl_oxdiff_crystal_face_y
_exptl_oxdiff_crystal_face_z
-7.0001 7.0000 -4.0000 -0.6452 -0.3196 -0.6375
-2.0000 -1.0000 -0.0000 0.0597 0.0960 -0.1577
-4.9999 -9.0000 -1.0001 0.4394 0.8091 -0.3328
-0.0000 1.0000 1.0000 0.0134 -0.1273 -0.0116
-2.0000 -1.0000 -1.0000 -0.0089 0.1430 -0.1552
2.0000 0.0000 1.0000 0.0641 -0.0626 0.1643
-1.0000 1.0000 2.0000 0.0843 -0.1665 -0.0975
0.0000 -1.0000 -2.0000 -0.0820 0.1743 0.0141
1.0000 0.0000 2.0000 0.1350 -0.1018 0.0784
2.0000 1.0000 -1.0000 -0.1283 -0.0490 0.1602
-2.0000 -1.0000 1.0000 0.1283 0.0490 -0.1602
-1.0000 -1.0000 2.0000 0.1947 -0.0058 -0.0793
2.0000 -1.0000 2.0000 0.1880 -0.0293 0.1709
-0.0000 2.0000 1.0000 -0.0418 -0.2076 -0.0207
2.0001 -2.0000 -1.0000 0.0373 0.1920 0.1875
-1.0000 -2.0000 2.0000 0.2499 0.0745 -0.0702
1.0000 -0.0000 -1.0000 -0.0709 0.0392 0.0859
0.0000 -1.0000 -1.0000 -0.0134 0.1273 0.0116
-2.0000 -0.0000 1.0000 0.0731 -0.0313 -0.1693
-0.0000 1.0000 -2.0000 -0.1924 0.0136 -0.0041
1.0000 2.0000 -1.0000 -0.1813 -0.1215 0.0677
